data_4322800
loop_
_publ_author_name
'Donald J. Darensbourg'
'Jennifer D. Draper'
'David L. Larkins'
'Brian J. Frost'
'Joseph H. Reibenspies'

_publ_section_title
;
 Organometallic Derivatives of Orotic Acid. CO-Labilizing Ability of the
 Amido Group in Chromium and Tungsten Carbonyl Complexes
;
_journal_name_full 'Inorganic Chemistry'
_journal_page_first 2538
_journal_page_last 2546
_journal_paper_doi 10.1021/ic980233f
_journal_volume 37
_journal_year 1998
_chemical_formula_sum 'C27 H45 N5 O8.5 W'
_chemical_formula_weight 759.53
_chemical_name_systematic
; 
 ? 
;
_space_group_IT_number 19
_symmetry_cell_setting orthorhombic
_symmetry_space_group_name_Hall 'P 2ac 2ab'
_symmetry_space_group_name_H-M 'P 21 21 21'
_atom_sites_solution_hydrogens geom
_atom_sites_solution_primary direct
_atom_sites_solution_secondary difmap
_audit_creation_method SHELXL
_cell_angle_alpha 90.00
_cell_angle_beta 90.00
_cell_angle_gamma 90.00
_cell_formula_units_Z 8
_cell_length_a 13.488(2)
_cell_length_b 13.7357(11)
_cell_length_c 35.913(3)
_cell_measurement_temperature 193(2)
_cell_volume 6653.5(13)
_computing_structure_refinement 'SHELXL-93 (Sheldrick, 1993)'
_computing_structure_solution 'SHELXS-86 (Sheldrick, 1990)'
_diffrn_ambient_temperature 193(2)
_diffrn_radiation_monochromator graphite
_diffrn_radiation_source 'fine-focus sealed tube'
_diffrn_radiation_type MoK\a
_diffrn_radiation_wavelength 0.71073
_diffrn_reflns_av_R_equivalents 0.0000
_diffrn_reflns_av_sigmaI/netI 0.0803
_diffrn_reflns_limit_h_max 16
_diffrn_reflns_limit_h_min 0
_diffrn_reflns_limit_k_max 16
_diffrn_reflns_limit_k_min 0
_diffrn_reflns_limit_l_max 42
_diffrn_reflns_limit_l_min 0
_diffrn_reflns_number 6131
_diffrn_reflns_theta_max 25.00
_diffrn_reflns_theta_min 2.12
_exptl_absorpt_coefficient_mu 3.525
_exptl_crystal_density_diffrn 1.517
_exptl_crystal_F_000 3072
_refine_diff_density_max 2.182
_refine_diff_density_min -1.567
_refine_diff_density_rms 0.253
_refine_ls_abs_structure_details 'Flack H D (1983), Acta Cryst. A39, 876-881'
_refine_ls_abs_structure_Flack -0.01(2)
_refine_ls_extinction_coef 0.00017(15)
_refine_ls_extinction_expression Fc^*^=kFc[1+0.001xFc^2^\l^3^/sin(2\q)]^-1/4^
_refine_ls_extinction_method SHELXL
_refine_ls_goodness_of_fit_all 1.010
_refine_ls_goodness_of_fit_obs 0.882
_refine_ls_matrix_type full
_refine_ls_number_parameters 749
_refine_ls_number_reflns 6051
_refine_ls_number_restraints 111
_refine_ls_restrained_S_all 1.531
_refine_ls_restrained_S_obs 0.874
_refine_ls_R_factor_all 0.1148
_refine_ls_R_factor_obs 0.0535
_refine_ls_shift/esd_max 0.307
_refine_ls_shift/esd_mean 0.026
_refine_ls_structure_factor_coef Fsqd
_refine_ls_weighting_details 'w=1/[\s^2^(Fo^2^)+(0.0000P)^2^+152.8842P] where P=(Fo^2^+2Fc^2^)/3'
_refine_ls_weighting_scheme calc
_refine_ls_wR_factor_all 0.2443
_refine_ls_wR_factor_obs 0.1207
_reflns_number_observed 4730
_reflns_number_total 6131
_reflns_observed_criterion >2sigma(I)
_cod_data_source_file ic980233f_4.cif
_cod_data_source_block dd340
_cod_depositor_comments
;
The following automatic conversions were performed:

'_refine_ls_weighting_scheme' value 'calc
w=1/[\s^2^(Fo^2^)+(0.0000P)^2^+152.8842P] where P=(Fo^2^+2Fc^2^)/3'
was changed to 'calc'. New tag '_refine_ls_weighting_details' was
created. The value of the new tag was set to
'w=1/[\s^2^(Fo^2^)+(0.0000P)^2^+152.8842P] where P=(Fo^2^+2Fc^2^)/3'.

Automatic conversion script
Id: cif_fix_values 3143 2015-03-26 13:38:13Z robertas 
;
_cod_original_cell_volume 6653.4(11)
_cod_original_formula_sum 'C27 H45 N5 O8.50 W'
_cod_database_code 4322800

loop_
_symmetry_equiv_pos_as_xyz
'x, y, z'
'-x+1/2, -y, z+1/2'
'-x, y+1/2, -z+1/2'
'x+1/2, -y+1/2, -z'

loop_
_atom_site_aniso_label
_atom_site_aniso_U_11
_atom_site_aniso_U_22
_atom_site_aniso_U_33
_atom_site_aniso_U_23
_atom_site_aniso_U_13
_atom_site_aniso_U_12
W1A 0.0291(4) 0.0366(4) 0.0344(4) -0.0013(4) 0.0018(3) 0.0010(5)
O1A 0.090(15) 0.052(10) 0.062(12) -0.017(9) -0.015(11) -0.022(11)
O2A 0.094(15) 0.047(10) 0.075(12) 0.016(10) -0.008(14) 0.022(11)
O3A 0.029(7) 0.084(12) 0.080(11) -0.018(9) 0.005(8) 0.005(10)
O4A 0.071(11) 0.081(13) 0.030(8) 0.007(8) -0.003(7) -0.019(11)
O5A 0.048(7) 0.033(8) 0.025(6) 0.011(6) 0.010(6) 0.007(8)
O6A 0.048(9) 0.053(9) 0.025(7) -0.003(7) -0.001(7) 0.006(8)
O7A 0.035(8) 0.078(11) 0.030(7) -0.008(7) -0.003(6) 0.010(8)
O8A 0.033(7) 0.036(8) 0.040(7) 0.005(7) 0.006(6) 0.006(7)
N1A 0.031(7) 0.023(8) 0.026(7) 0.008(8) -0.011(6) 0.014(7)
N2A 0.031(8) 0.043(12) 0.040(10) 0.002(8) 0.005(8) 0.001(8)
C1A 0.061(16) 0.063(15) 0.002(9) 0.001(8) 0.000(9) -0.003(13)
C2A 0.065(16) 0.070(16) 0.006(8) -0.005(10) -0.011(11) 0.028(14)
C3A 0.050(12) 0.062(17) 0.049(13) -0.025(13) 0.005(10) 0.023(13)
C4A 0.044(12) 0.059(16) 0.040(11) -0.007(11) -0.001(9) 0.012(13)
C5A 0.035(11) 0.018(9) 0.061(15) -0.004(9) -0.003(10) -0.001(9)
C6A 0.027(10) 0.029(10) 0.032(10) 0.012(8) -0.006(8) -0.002(9)
C7A 0.033(11) 0.073(16) 0.023(9) -0.011(10) -0.001(8) -0.003(11)
C8A 0.032(10) 0.014(9) 0.048(13) -0.001(8) 0.022(10) -0.007(8)
C9A 0.025(8) 0.034(11) 0.029(9) 0.008(10) 0.003(7) 0.017(10)
W1B 0.0393(4) 0.0337(4) 0.0320(4) 0.0016(3) -0.0022(4) -0.0022(4)
O1B 0.073(13) 0.050(10) 0.076(13) 0.008(10) 0.001(11) -0.017(10)
O2B 0.080(14) 0.025(7) 0.105(15) -0.004(8) 0.030(13) -0.008(10)
O3B 0.056(10) 0.071(12) 0.043(8) 0.008(8) 0.010(7) -0.023(10)
O4B 0.029(7) 0.074(13) 0.079(12) 0.014(9) -0.001(8) -0.005(9)
C1B 0.086(22) 0.040(12) 0.043(13) 0.007(10) 0.032(14) -0.005(13)
C2B 0.038(11) 0.055(12) 0.021(9) 0.019(9) -0.002(11) -0.003(13)
C3B 0.040(11) 0.034(10) 0.053(12) 0.009(9) 0.000(10) 0.006(12)
C4B 0.069(17) 0.024(12) 0.076(17) -0.007(12) 0.020(14) -0.004(12)
O5B 0.047(7) 0.032(7) 0.026(6) -0.002(8) -0.005(6) 0.018(8)
O6B 0.038(8) 0.045(9) 0.050(8) -0.010(9) 0.003(6) -0.014(9)
O7B 0.041(7) 0.058(10) 0.021(6) -0.005(6) 0.002(6) 0.019(8)
O8B 0.033(7) 0.053(9) 0.035(7) -0.008(8) -0.007(5) 0.003(9)
N1B 0.034(7) 0.027(8) 0.038(8) -0.017(8) -0.005(6) 0.020(9)
N2B 0.039(7) 0.029(8) 0.021(6) -0.010(7) -0.001(6) -0.003(9)
C5B 0.048(11) 0.015(8) 0.026(8) -0.010(9) 0.001(8) 0.006(12)
C6B 0.039(10) 0.033(10) 0.030(9) 0.016(8) -0.009(8) 0.003(9)
C7B 0.031(10) 0.026(9) 0.026(9) -0.014(7) 0.000(8) 0.005(8)
C8B 0.041(11) 0.028(11) 0.035(10) 0.013(8) -0.020(9) -0.028(9)
C9B 0.033(9) 0.024(9) 0.031(8) -0.008(8) -0.010(8) -0.003(14)
N1C 0.056(13) 0.042(10) 0.027(9) -0.006(8) -0.004(9) -0.008(10)
C1C 0.099(26) 0.066(18) 0.055(17) -0.018(14) -0.031(17) 0.044(19)
C2C 0.040(17) 0.128(27) 0.071(20) 0.014(18) 0.009(15) -0.016(19)
C3C 0.095(25) 0.026(12) 0.098(23) -0.027(14) -0.029(20) -0.011(14)
C4C 0.077(20) 0.037(12) 0.043(13) 0.011(10) -0.010(13) -0.019(13)
C5C 0.073(18) 0.075(18) 0.029(11) 0.009(11) -0.017(13) -0.033(17)
C6C 0.046(17) 0.058(18) 0.120(28) 0.031(18) 0.012(18) -0.013(15)
C7C 0.090(23) 0.025(11) 0.072(17) 0.009(11) -0.040(17) -0.006(13)
C8C 0.082(22) 0.049(13) 0.038(13) -0.001(10) 0.001(13) -0.004(14)
N1D 0.047(12) 0.025(9) 0.038(10) 0.007(7) -0.007(9) 0.000(8)
C1D 0.055(14) 0.031(11) 0.030(11) 0.006(9) 0.002(11) 0.016(11)
C2D 0.035(16) 0.097(20) 0.050(14) -0.010(13) 0.021(12) 0.002(15)
C3D 0.066(17) 0.044(13) 0.031(11) 0.015(10) -0.006(11) 0.023(13)
C4D 0.072(19) 0.034(12) 0.045(14) 0.001(10) -0.031(13) 0.011(12)
C5D 0.059(16) 0.025(11) 0.065(15) -0.002(10) -0.023(14) 0.025(12)
C6D 0.057(19) 0.073(20) 0.107(26) -0.017(19) 0.013(18) 0.000(17)
C7D 0.052(14) 0.063(15) 0.030(10) -0.024(10) 0.011(11) -0.007(13)
C8D 0.075(18) 0.054(14) 0.037(11) -0.003(11) -0.007(13) 0.035(15)
N1E 0.037(11) 0.034(9) 0.034(9) 0.008(7) 0.004(8) -0.005(8)
C1E 0.027(11) 0.035(11) 0.051(13) -0.007(10) 0.005(9) 0.000(9)
C2E 0.035(12) 0.053(14) 0.048(13) -0.003(11) -0.013(10) -0.005(11)
C3E 0.048(12) 0.037(11) 0.028(9) 0.006(8) -0.017(10) -0.023(11)
C4E 0.063(18) 0.058(16) 0.075(18) -0.024(14) -0.028(16) -0.001(16)
C5E 0.038(14) 0.054(15) 0.060(16) -0.022(12) -0.020(12) 0.020(12)
C6E 0.062(18) 0.057(17) 0.105(24) 0.012(16) 0.013(18) 0.014(15)
C7E 0.062(16) 0.045(13) 0.033(12) -0.004(10) 0.010(11) 0.006(12)
C8E 0.038(12) 0.055(15) 0.074(17) -0.022(13) -0.008(13) -0.023(12)
N1F 0.036(11) 0.033(10) 0.071(14) -0.001(9) -0.009(10) -0.005(9)
C1F 0.065(18) 0.051(15) 0.071(18) 0.029(14) 0.004(15) -0.008(15)
C2F 0.112(27) 0.063(19) 0.089(22) -0.004(17) -0.028(21) -0.036(20)
C3F 0.058(15) 0.021(10) 0.059(14) 0.015(10) -0.013(12) 0.008(11)
C4F 0.094(22) 0.065(17) 0.074(19) 0.009(16) -0.023(18) -0.062(18)
C5F 0.070(20) 0.056(16) 0.061(16) -0.015(13) -0.030(14) 0.007(14)
C6F 0.077(21) 0.070(20) 0.130(30) -0.049(20) 0.038(23) -0.042(19)
C7F 0.049(15) 0.041(13) 0.080(19) 0.032(13) -0.004(14) -0.023(12)
C8F 0.064(17) 0.112(25) 0.057(17) 0.035(17) 0.004(15) -0.014(19)
N1G 0.112(23) 0.146(31) 0.159(29) -0.020(30) -0.076(22) -0.015(29)
C1G 0.052(18) 0.060(18) 0.143(32) 0.038(19) 0.024(20) 0.003(16)
C2G 0.165(39) 0.022(12) 0.128(28) -0.005(14) -0.061(31) -0.019(21)
N1H 0.063(15) 0.156(32) 0.130(24) 0.032(27) 0.011(17) -0.005(21)
C1H 0.048(12) 0.066(15) 0.032(9) -0.007(13) -0.012(9) -0.013(16)
C2H 0.042(12) 0.066(17) 0.051(12) 0.026(13) -0.001(11) 0.022(13)
O1W 0.089(12) 0.050(9) 0.064(9) 0.005(8) -0.002(10) 0.032(13)

loop_
_atom_site_label
_atom_site_type_symbol
_atom_site_fract_x
_atom_site_fract_y
_atom_site_fract_z
_atom_site_U_iso_or_equiv
_atom_site_thermal_displace_type
_atom_site_occupancy
_atom_site_calc_flag
_atom_site_refinement_flags
_atom_site_disorder_group
W1A W -0.27372(5) 0.50242(7) 0.21019(2) 0.0334(2) Uani 1 d . .
O1A O -0.3338(16) 0.2827(13) 0.1982(5) 0.068(6) Uani 1 d . .
O2A O -0.2751(17) 0.7325(12) 0.2094(6) 0.072(5) Uani 1 d . .
O3A O -0.5024(11) 0.5297(13) 0.2205(5) 0.065(5) Uani 1 d . .
O4A O -0.3143(13) 0.5276(14) 0.1259(4) 0.061(5) Uani 1 d . .
O5A O -0.2356(10) 0.4819(10) 0.2695(3) 0.035(3) Uani 1 d . .
O6A O -0.1250(11) 0.4330(11) 0.3111(4) 0.042(4) Uani 1 d . .
O7A O 0.1869(11) 0.4466(12) 0.2315(4) 0.048(4) Uani 1 d . .
O8A O -0.0631(9) 0.5190(10) 0.1543(3) 0.036(3) Uani 1 d . .
N1A N -0.1098(10) 0.4825(11) 0.2132(4) 0.027(3) Uani 1 d . .
N2A N 0.0560(12) 0.4696(13) 0.1934(5) 0.038(5) Uani 1 d . .
H2AA H 0.0945(12) 0.4614(13) 0.1739(5) 0.046 Uiso 1 calc R .
C1A C -0.3043(19) 0.3611(18) 0.2023(5) 0.042(6) Uani 1 d . .
C2A C -0.2683(20) 0.6458(18) 0.2117(5) 0.047(6) Uani 1 d . .
C3A C -0.4140(16) 0.5187(20) 0.2170(6) 0.053(6) Uani 1 d . .
C4A C -0.2958(16) 0.5208(19) 0.1563(6) 0.048(6) Uani 1 d . .
C5A C -0.1467(15) 0.4514(14) 0.2796(7) 0.038(5) Uani 1 d . .
C6A C -0.0752(14) 0.4360(14) 0.2478(5) 0.029(4) Uani 1 d . .
H6AA H -0.0721(14) 0.3644(14) 0.2431(5) 0.035 Uiso 1 calc R .
C7A C 0.0287(13) 0.4684(18) 0.2593(5) 0.043(6) Uani 1 d . .
H7AA H 0.0538(13) 0.4264(18) 0.2796(5) 0.052 Uiso 1 calc R .
H7AB H 0.0272(13) 0.5365(18) 0.2683(5) 0.052 Uiso 1 calc R .
C8A C 0.0965(14) 0.4600(13) 0.2250(6) 0.031(5) Uani 1 d . .
C9A C -0.0454(12) 0.4922(17) 0.1861(5) 0.029(4) Uani 1 d . .
W1B W -0.50630(7) 0.48180(5) 0.46560(2) 0.0350(2) Uani 1 d . .
O1B O -0.4326(15) 0.6966(13) 0.4562(5) 0.066(5) Uani 1 d . .
O2B O -0.4869(17) 0.2549(10) 0.4558(6) 0.070(6) Uani 1 d . .
O3B O -0.4834(12) 0.4755(12) 0.3798(4) 0.057(4) Uani 1 d . .
O4B O -0.2783(12) 0.4665(13) 0.4760(5) 0.060(5) Uani 1 d . .
C1B C -0.4704(22) 0.6202(16) 0.4605(7) 0.056(8) Uani 1 d . .
C2B C -0.4989(19) 0.3390(14) 0.4637(5) 0.038(4) Uani 1 d . .
C3B C -0.4898(16) 0.4777(14) 0.4115(6) 0.043(5) Uani 1 d . .
C4B C -0.3634(20) 0.4721(16) 0.4717(8) 0.056(7) Uani 1 d . .
O5B O -0.6685(9) 0.4949(11) 0.4635(3) 0.035(3) Uani 1 d . .
O6B O -0.8119(10) 0.5016(13) 0.4922(4) 0.044(3) Uani 1 d . .
O7B O -0.6846(10) 0.5309(11) 0.6267(3) 0.040(4) Uani 1 d . .
O8B O -0.4129(9) 0.5019(13) 0.5546(3) 0.040(3) Uani 1 d . .
N1B N -0.5617(10) 0.4919(13) 0.5248(4) 0.033(4) Uani 1 d . .
N2B N -0.5517(11) 0.4990(12) 0.5893(3) 0.030(3) Uani 1 d . .
H2BA H -0.5155(11) 0.4854(12) 0.6090(3) 0.036 Uiso 1 calc R .
C5B C -0.7227(15) 0.4982(14) 0.4928(4) 0.030(4) Uani 1 d . .
C6B C -0.6678(14) 0.4772(14) 0.5287(5) 0.034(4) Uani 1 d . .
H6BA H -0.6797(14) 0.4076(14) 0.5356(5) 0.041 Uiso 1 calc R .
C7B C -0.7078(14) 0.5423(13) 0.5605(5) 0.028(4) Uani 1 d . .
H7BA H -0.7010(14) 0.6116(13) 0.5534(5) 0.033 Uiso 1 calc R .
H7BB H -0.7791(14) 0.5285(13) 0.5645(5) 0.033 Uiso 1 calc R .
C8B C -0.6522(14) 0.5237(14) 0.5955(5) 0.034(5) Uani 1 d . .
C9B C -0.5040(14) 0.4941(14) 0.5541(4) 0.029(4) Uani 1 d . .
N1C N -0.8466(12) 0.2736(11) 0.4159(4) 0.042(5) Uani 1 d D .
C1C C -0.9331(17) 0.3259(16) 0.4331(7) 0.073(10) Uani 1 d D .
H1CA H -0.9078(17) 0.3654(16) 0.4542(7) 0.088 Uiso 1 calc R .
H1CB H -0.9601(17) 0.3717(16) 0.4144(7) 0.088 Uiso 1 calc R .
C2C C -1.0162(18) 0.2649(24) 0.4471(9) 0.079(10) Uani 1 d D .
H2CA H -1.0677(18) 0.3070(24) 0.4577(9) 0.119 Uiso 1 calc R .
H2CB H -0.9916(18) 0.2206(24) 0.4664(9) 0.119 Uiso 1 calc R .
H2CC H -1.0441(18) 0.2270(24) 0.4265(9) 0.119 Uiso 1 calc R .
C3C C -0.8811(21) 0.2092(14) 0.3833(6) 0.073(10) Uani 1 d D .
H3CA H -0.8227(21) 0.1752(14) 0.3728(6) 0.087 Uiso 1 calc R .
H3CB H -0.9269(21) 0.1590(14) 0.3930(6) 0.087 Uiso 1 calc R .
C4C C -0.9328(21) 0.2636(16) 0.3521(6) 0.052(7) Uani 1 d D .
H4CA H -0.9526(21) 0.2176(16) 0.3327(6) 0.078 Uiso 1 calc R .
H4CB H -0.8875(21) 0.3122(16) 0.3416(6) 0.078 Uiso 1 calc R .
H4CC H -0.9918(21) 0.2964(16) 0.3620(6) 0.078 Uiso 1 calc R .
C5C C -0.7713(17) 0.3474(15) 0.4026(6) 0.059(8) Uani 1 d D .
H5CA H -0.8053(17) 0.3929(15) 0.3854(6) 0.071 Uiso 1 calc R .
H5CB H -0.7493(17) 0.3857(15) 0.4244(6) 0.071 Uiso 1 calc R .
C6C C -0.6816(18) 0.3099(20) 0.3834(9) 0.075(10) Uani 1 d D .
H6CA H -0.6390(18) 0.3647(20) 0.3762(9) 0.112 Uiso 1 calc R .
H6CB H -0.7013(18) 0.2738(20) 0.3611(9) 0.112 Uiso 1 calc R .
H6CC H -0.6451(18) 0.2666(20) 0.4002(9) 0.112 Uiso 1 calc R .
C7C C -0.8015(20) 0.2025(13) 0.4445(6) 0.062(9) Uani 1 d D .
H7CA H -0.8536(20) 0.1565(13) 0.4527(6) 0.075 Uiso 1 calc R .
H7CB H -0.7487(20) 0.1642(13) 0.4322(6) 0.075 Uiso 1 calc R .
C8C C -0.7590(22) 0.2513(16) 0.4779(5) 0.057(7) Uani 1 d D .
H8CA H -0.7318(22) 0.2021(16) 0.4948(5) 0.085 Uiso 1 calc R .
H8CB H -0.8112(22) 0.2880(16) 0.4907(5) 0.085 Uiso 1 calc R .
H8CC H -0.7061(22) 0.2958(16) 0.4702(5) 0.085 Uiso 1 calc R .
N1D N -0.8100(11) 0.7454(10) 0.4200(4) 0.037(4) Uani 1 d D .
C1D C -0.8997(14) 0.6919(13) 0.4346(5) 0.039(5) Uani 1 d D .
H1DA H -0.9238(14) 0.6476(13) 0.4149(5) 0.047 Uiso 1 calc R .
H1DB H -0.8785(14) 0.6511(13) 0.4559(5) 0.047 Uiso 1 calc R .
C2D C -0.9837(16) 0.7536(19) 0.4469(7) 0.061(8) Uani 1 d D .
H2DA H -1.0379(16) 0.7120(19) 0.4558(7) 0.091 Uiso 1 calc R .
H2DB H -1.0070(16) 0.7932(19) 0.4260(7) 0.091 Uiso 1 calc R .
H2DC H -0.9619(16) 0.7964(19) 0.4672(7) 0.091 Uiso 1 calc R .
C3D C -0.8396(17) 0.8123(13) 0.3880(5) 0.047(6) Uani 1 d D .
H3DA H -0.8842(17) 0.8632(13) 0.3980(5) 0.056 Uiso 1 calc R .
H3DB H -0.7792(17) 0.8452(13) 0.3788(5) 0.056 Uiso 1 calc R .
C4D C -0.8910(21) 0.7646(15) 0.3550(6) 0.050(7) Uani 1 d D .
H4DA H -0.9068(21) 0.8142(15) 0.3363(6) 0.075 Uiso 1 calc R .
H4DB H -0.9522(21) 0.7331(15) 0.3634(6) 0.075 Uiso 1 calc R .
H4DC H -0.8469(21) 0.7157(15) 0.3440(6) 0.075 Uiso 1 calc R .
C5D C -0.7351(15) 0.6699(13) 0.4068(6) 0.050(7) Uani 1 d D .
H5DA H -0.7206(15) 0.6255(13) 0.4278(6) 0.060 Uiso 1 calc R .
H5DB H -0.7664(15) 0.6307(13) 0.3869(6) 0.060 Uiso 1 calc R .
C6D C -0.6391(18) 0.7085(22) 0.3923(10) 0.079(10) Uani 1 d D .
H6DA H -0.5967(18) 0.6542(22) 0.3847(10) 0.118 Uiso 1 calc R .
H6DB H -0.6059(18) 0.7459(22) 0.4119(10) 0.118 Uiso 1 calc R .
H6DC H -0.6518(18) 0.7509(22) 0.3709(10) 0.118 Uiso 1 calc R .
C7D C -0.7653(17) 0.8093(14) 0.4508(4) 0.048(6) Uani 1 d D .
H7DA H -0.7081(17) 0.8452(14) 0.4403(4) 0.058 Uiso 1 calc R .
H7DB H -0.8154(17) 0.8582(14) 0.4583(4) 0.058 Uiso 1 calc R .
C8D C -0.7307(22) 0.7562(17) 0.4854(5) 0.055(7) Uani 1 d D .
H8DA H -0.7034(22) 0.8032(17) 0.5032(5) 0.083 Uiso 1 calc R .
H8DB H -0.6794(22) 0.7089(17) 0.4786(5) 0.083 Uiso 1 calc R .
H8DC H -0.7869(22) 0.7221(17) 0.4968(5) 0.083 Uiso 1 calc R .
N1E N -0.2959(10) 0.7129(10) 0.3369(4) 0.035(4) Uani 1 d D .
C1E C -0.2002(12) 0.7632(13) 0.3263(6) 0.038(5) Uani 1 d D .
H1EA H -0.2169(12) 0.8209(13) 0.3110(6) 0.045 Uiso 1 calc R .
H1EB H -0.1684(12) 0.7872(13) 0.3494(6) 0.045 Uiso 1 calc R .
C2E C -0.1263(14) 0.7039(17) 0.3056(6) 0.045(6) Uani 1 d D .
H2EA H -0.0678(14) 0.7438(17) 0.3002(6) 0.068 Uiso 1 calc R .
H2EB H -0.1557(14) 0.6813(17) 0.2821(6) 0.068 Uiso 1 calc R .
H2EC H -0.1068(14) 0.6477(17) 0.3207(6) 0.068 Uiso 1 calc R .
C3E C -0.2766(16) 0.6243(11) 0.3616(5) 0.038(5) Uani 1 d D .
H3EA H -0.3412(16) 0.5965(11) 0.3693(5) 0.045 Uiso 1 calc R .
H3EB H -0.2417(16) 0.5743(11) 0.3468(5) 0.045 Uiso 1 calc R .
C4E C -0.2159(22) 0.6456(18) 0.3964(6) 0.066(8) Uani 1 d D .
H4EA H -0.2068(22) 0.5854(18) 0.4107(6) 0.098 Uiso 1 calc R .
H4EB H -0.2507(22) 0.6937(18) 0.4118(6) 0.098 Uiso 1 calc R .
H4EC H -0.1510(22) 0.6715(18) 0.3892(6) 0.098 Uiso 1 calc R .
C5E C -0.3595(16) 0.7859(14) 0.3584(6) 0.051(7) Uani 1 d D .
H5EA H -0.4145(16) 0.7503(14) 0.3705(6) 0.061 Uiso 1 calc R .
H5EB H -0.3186(16) 0.8154(14) 0.3783(6) 0.061 Uiso 1 calc R .
C6E C -0.4023(21) 0.8658(17) 0.3350(8) 0.074(9) Uani 1 d D .
H6EA H -0.4418(21) 0.9093(17) 0.3508(8) 0.112 Uiso 1 calc R .
H6EB H -0.4447(21) 0.8376(17) 0.3157(8) 0.112 Uiso 1 calc R .
H6EC H -0.3485(21) 0.9027(17) 0.3234(8) 0.112 Uiso 1 calc R .
C7E C -0.3473(14) 0.6758(15) 0.3017(5) 0.047(6) Uani 1 d D .
H7EA H -0.3523(14) 0.7303(15) 0.2838(5) 0.056 Uiso 1 calc R .
H7EB H -0.3049(14) 0.6252(15) 0.2903(5) 0.056 Uiso 1 calc R .
C8E C -0.4484(15) 0.6342(18) 0.3074(7) 0.056(7) Uani 1 d D .
H8EA H -0.4752(15) 0.6123(18) 0.2835(7) 0.083 Uiso 1 calc R .
H8EB H -0.4920(15) 0.6841(18) 0.3180(7) 0.083 Uiso 1 calc R .
H8EC H -0.4444(15) 0.5788(18) 0.3246(7) 0.083 Uiso 1 calc R .
N1F N -0.8328(12) 0.2652(11) 0.6626(4) 0.046(5) Uani 1 d D .
C1F C -0.9179(16) 0.3064(17) 0.6402(6) 0.062(8) Uani 1 d D .
H1FA H -0.9514(16) 0.2515(17) 0.6275(6) 0.075 Uiso 1 calc R .
H1FB H -0.9662(16) 0.3348(17) 0.6579(6) 0.075 Uiso 1 calc R .
C2F C -0.8955(26) 0.3805(18) 0.6120(8) 0.088(10) Uani 1 d D .
H2FA H -0.9570(26) 0.4007(18) 0.5997(8) 0.132 Uiso 1 calc R .
H2FB H -0.8499(26) 0.3533(18) 0.5935(8) 0.132 Uiso 1 calc R .
H2FC H -0.8646(26) 0.4369(18) 0.6240(8) 0.132 Uiso 1 calc R .
C3F C -0.7919(16) 0.3409(12) 0.6896(5) 0.046(6) Uani 1 d D .
H3FA H -0.7669(16) 0.3969(12) 0.6750(5) 0.055 Uiso 1 calc R .
H3FB H -0.8472(16) 0.3648(12) 0.7053(5) 0.055 Uiso 1 calc R .
C4F C -0.7100(20) 0.3058(19) 0.7148(7) 0.078(10) Uani 1 d D .
H4FA H -0.6884(20) 0.3593(19) 0.7309(7) 0.117 Uiso 1 calc R .
H4FB H -0.6540(20) 0.2834(19) 0.6997(7) 0.117 Uiso 1 calc R .
H4FC H -0.7344(20) 0.2519(19) 0.7302(7) 0.117 Uiso 1 calc R .
C5F C -0.7495(15) 0.2345(17) 0.6369(6) 0.062(8) Uani 1 d D .
H5FA H -0.7239(15) 0.2938(17) 0.6245(6) 0.075 Uiso 1 calc R .
H5FB H -0.6952(15) 0.2085(17) 0.6525(6) 0.075 Uiso 1 calc R .
C6F C -0.7709(25) 0.1618(22) 0.6076(9) 0.093(12) Uani 1 d D .
H6FA H -0.7104(25) 0.1489(22) 0.5933(9) 0.139 Uiso 1 calc R .
H6FB H -0.8224(25) 0.1870(22) 0.5909(9) 0.139 Uiso 1 calc R .
H6FC H -0.7940(25) 0.1013(22) 0.6192(9) 0.139 Uiso 1 calc R .
C7F C -0.8715(16) 0.1793(13) 0.6857(6) 0.057(7) Uani 1 d D .
H7FA H -0.8999(16) 0.1305(13) 0.6684(6) 0.068 Uiso 1 calc R .
H7FB H -0.8145(16) 0.1485(13) 0.6984(6) 0.068 Uiso 1 calc R .
C8F C -0.9477(19) 0.2040(23) 0.7141(7) 0.078(9) Uani 1 d D .
H8FA H -0.9677(19) 0.1447(23) 0.7273(7) 0.116 Uiso 1 calc R .
H8FB H -1.0056(19) 0.2328(23) 0.7018(7) 0.116 Uiso 1 calc R .
H8FC H -0.9199(19) 0.2506(23) 0.7319(7) 0.116 Uiso 1 calc R .
N1G N -1.0451(24) 0.4903(30) 0.5172(9) 0.139(13) Uani 1 d D .
C1G C -1.0138(23) 0.5496(21) 0.5496(9) 0.085(11) Uani 1 d D .
C2G C -0.9880(35) 0.6004(17) 0.5734(9) 0.105(15) Uani 1 d D .
N1H N 0.3468(18) 0.4749(27) 0.2907(9) 0.116(12) Uani 1 d D .
C1H C 0.2583(15) 0.5047(22) 0.3126(5) 0.049(5) Uani 1 d D .
C2H C 0.1889(16) 0.5234(19) 0.3310(6) 0.053(6) Uani 1 d D .
O1W O -0.0063(15) 0.5167(12) 0.3666(4) 0.067(5) Uani 1 d . .
H1WA H -0.0446(15) 0.5252(12) 0.3851(4) 0.101 Uiso 1 d R .
H1WB H 0.0247(15) 0.4633(12) 0.3692(4) 0.101 Uiso 1 d R .

loop_
_atom_type_symbol
_atom_type_description
_atom_type_scat_dispersion_real
_atom_type_scat_dispersion_imag
_atom_type_scat_source
C C 0.0033 0.0016 'International Tables Vol C Tables 4.2.6.8 and 6.1.1.4'
H H 0.0000 0.0000 'International Tables Vol C Tables 4.2.6.8 and 6.1.1.4'
N N 0.0061 0.0033 'International Tables Vol C Tables 4.2.6.8 and 6.1.1.4'
O O 0.0106 0.0060 'International Tables Vol C Tables 4.2.6.8 and 6.1.1.4'
W W -0.8490 6.8722 'International Tables Vol C Tables 4.2.6.8 and 6.1.1.4'

loop_
_geom_angle_atom_site_label_1
_geom_angle_atom_site_label_2
_geom_angle_atom_site_label_3
_geom_angle
_geom_angle_site_symmetry_1
_geom_angle_site_symmetry_3
_geom_angle_publ_flag
C3A W1A C2A 85.2(11) . . ?
C3A W1A C4A 87.8(9) . . ?
C2A W1A C4A 84.6(9) . . ?
C3A W1A C1A 85.9(11) . . ?
C2A W1A C1A 168.2(10) . . ?
C4A W1A C1A 87.3(9) . . ?
C3A W1A O5A 97.0(8) . . ?
C2A W1A O5A 95.2(7) . . ?
C4A W1A O5A 175.2(7) . . ?
C1A W1A O5A 93.5(6) . . ?
C3A W1A N1A 169.9(8) . . ?
C2A W1A N1A 94.9(9) . . ?
C4A W1A N1A 102.3(7) . . ?
C1A W1A N1A 95.3(8) . . ?
O5A W1A N1A 73.0(5) . . ?
C5A O5A W1A 121.0(12) . . ?
C9A N1A C6A 117.5(14) . . ?
C9A N1A W1A 127.4(11) . . ?
C6A N1A W1A 114.0(11) . . ?
C8A N2A C9A 127.0(17) . . ?
O1A C1A W1A 171.8(23) . . ?
O2A C2A W1A 171.4(21) . . ?
O3A C3A W1A 178.7(21) . . ?
O4A C4A W1A 175.2(21) . . ?
O6A C5A O5A 123.2(20) . . ?
O6A C5A C6A 122.0(19) . . ?
O5A C5A C6A 114.7(18) . . ?
N1A C6A C5A 112.1(16) . . ?
N1A C6A C7A 113.0(16) . . ?
C5A C6A C7A 110.0(16) . . ?
C6A C7A C8A 108.0(15) . . ?
O7A C8A N2A 127.1(18) . . ?
O7A C8A C7A 116.0(19) . . ?
N2A C8A C7A 116.9(17) . . ?
O8A C9A N1A 126.5(16) . . ?
O8A C9A N2A 115.1(15) . . ?
N1A C9A N2A 118.4(16) . . ?
C4B W1B C3B 89.9(10) . . ?
C4B W1B C2B 83.4(10) . . ?
C3B W1B C2B 86.0(8) . . ?
C4B W1B C1B 80.4(11) . . ?
C3B W1B C1B 84.7(9) . . ?
C2B W1B C1B 161.3(11) . . ?
C4B W1B O5B 175.4(8) . . ?
C3B W1B O5B 94.6(7) . . ?
C2B W1B O5B 97.6(8) . . ?
C1B W1B O5B 99.3(9) . . ?
C4B W1B N1B 103.1(9) . . ?
C3B W1B N1B 167.0(7) . . ?
C2B W1B N1B 96.4(7) . . ?
C1B W1B N1B 96.3(8) . . ?
O5B W1B N1B 72.4(5) . . ?
O1B C1B W1B 168.2(24) . . ?
O2B C2B W1B 167.4(18) . . ?
O3B C3B W1B 177.8(20) . . ?
O4B C4B W1B 178.9(24) . . ?
C5B O5B W1B 122.8(11) . . ?
C9B N1B C6B 120.8(15) . . ?
C9B N1B W1B 124.1(12) . . ?
C6B N1B W1B 114.1(11) . . ?
C8B N2B C9B 125.9(14) . . ?
O6B C5B O5B 123.8(16) . . ?
O6B C5B C6B 120.7(16) . . ?
O5B C5B C6B 114.5(16) . . ?
N1B C6B C5B 111.9(15) . . ?
N1B C6B C7B 109.6(16) . . ?
C5B C6B C7B 110.3(15) . . ?
C8B C7B C6B 110.4(15) . . ?
O7B C8B N2B 120.9(15) . . ?
O7B C8B C7B 126.1(18) . . ?
N2B C8B C7B 113.0(16) . . ?
O8B C9B N1B 127.5(16) . . ?
O8B C9B N2B 115.6(14) . . ?
N1B C9B N2B 116.6(16) . . ?
C1C N1C C5C 109.3(14) . . ?
C1C N1C C3C 110.7(15) . . ?
C5C N1C C3C 110.4(13) . . ?
C1C N1C C7C 109.4(14) . . ?
C5C N1C C7C 111.7(14) . . ?
C3C N1C C7C 105.2(13) . . ?
C2C C1C N1C 117.1(18) . . ?
C4C C3C N1C 114.6(15) . . ?
C6C C5C N1C 117.5(17) . . ?
C8C C7C N1C 113.8(14) . . ?
C1D N1D C5D 108.0(12) . . ?
C1D N1D C3D 110.2(13) . . ?
C5D N1D C3D 110.4(13) . . ?
C1D N1D C7D 110.0(13) . . ?
C5D N1D C7D 110.7(13) . . ?
C3D N1D C7D 107.5(12) . . ?
C2D C1D N1D 116.0(15) . . ?
C4D C3D N1D 116.6(14) . . ?
C6D C5D N1D 116.2(16) . . ?
C8D C7D N1D 115.8(15) . . ?
C1E N1E C5E 107.8(13) . . ?
C1E N1E C3E 111.4(13) . . ?
C5E N1E C3E 108.9(13) . . ?
C1E N1E C7E 109.4(12) . . ?
C5E N1E C7E 112.4(13) . . ?
C3E N1E C7E 107.0(12) . . ?
C2E C1E N1E 116.6(14) . . ?
C4E C3E N1E 114.5(14) . . ?
C6E C5E N1E 114.5(16) . . ?
C8E C7E N1E 115.4(15) . . ?
C1F N1F C5F 110.1(14) . . ?
C1F N1F C3F 111.0(14) . . ?
C5F N1F C3F 108.0(13) . . ?
C1F N1F C7F 108.5(13) . . ?
C5F N1F C7F 111.6(14) . . ?
C3F N1F C7F 107.6(13) . . ?
C2F C1F N1F 118.1(18) . . ?
C4F C3F N1F 115.4(14) . . ?
C6F C5F N1F 118.5(17) . . ?
C8F C7F N1F 115.5(16) . . ?
C2G C1G N1G 175.9(34) . . ?
C2H C1H N1H 176.3(32) . . ?

loop_
_geom_bond_atom_site_label_1
_geom_bond_atom_site_label_2
_geom_bond_distance
_geom_bond_site_symmetry_2
_geom_bond_publ_flag
W1A C3A 1.92(2) . ?
W1A C2A 1.97(2) . ?
W1A C4A 1.97(2) . ?
W1A C1A 2.00(2) . ?
W1A O5A 2.211(12) . ?
W1A N1A 2.231(13) . ?
O1A C1A 1.16(3) . ?
O2A C2A 1.20(3) . ?
O3A C3A 1.21(2) . ?
O4A C4A 1.13(2) . ?
O5A C5A 1.32(2) . ?
O6A C5A 1.20(3) . ?
O7A C8A 1.26(2) . ?
O8A C9A 1.22(2) . ?
N1A C9A 1.31(2) . ?
N1A C6A 1.47(2) . ?
N2A C8A 1.27(3) . ?
N2A C9A 1.43(2) . ?
C5A C6A 1.51(3) . ?
C6A C7A 1.53(3) . ?
C7A C8A 1.54(2) . ?
W1B C4B 1.94(3) . ?
W1B C3B 1.96(2) . ?
W1B C2B 1.97(2) . ?
W1B C1B 1.97(2) . ?
W1B O5B 2.197(13) . ?
W1B N1B 2.258(14) . ?
O1B C1B 1.18(3) . ?
O2B C2B 1.20(2) . ?
O3B C3B 1.14(2) . ?
O4B C4B 1.16(3) . ?
O5B C5B 1.28(2) . ?
O6B C5B 1.20(2) . ?
O7B C8B 1.21(2) . ?
O8B C9B 1.23(2) . ?
N1B C9B 1.31(2) . ?
N1B C6B 1.45(2) . ?
N2B C8B 1.41(2) . ?
N2B C9B 1.42(2) . ?
C5B C6B 1.52(2) . ?
C6B C7B 1.55(2) . ?
C7B C8B 1.49(2) . ?
N1C C1C 1.50(2) . ?
N1C C5C 1.51(2) . ?
N1C C3C 1.54(2) . ?
N1C C7C 1.54(2) . ?
C1C C2C 1.49(2) . ?
C3C C4C 1.51(2) . ?
C5C C6C 1.48(2) . ?
C7C C8C 1.49(2) . ?
N1D C1D 1.51(2) . ?
N1D C5D 1.52(2) . ?
N1D C3D 1.53(2) . ?
N1D C7D 1.54(2) . ?
C1D C2D 1.48(2) . ?
C3D C4D 1.52(2) . ?
C5D C6D 1.49(2) . ?
C7D C8D 1.51(2) . ?
N1E C1E 1.51(2) . ?
N1E C5E 1.53(2) . ?
N1E C3E 1.53(2) . ?
N1E C7E 1.53(2) . ?
C1E C2E 1.49(2) . ?
C3E C4E 1.52(2) . ?
C5E C6E 1.50(2) . ?
C7E C8E 1.49(2) . ?
N1F C1F 1.51(2) . ?
N1F C5F 1.51(2) . ?
N1F C3F 1.53(2) . ?
N1F C7F 1.53(2) . ?
C1F C2F 1.47(2) . ?
C3F C4F 1.51(2) . ?
C5F C6F 1.48(2) . ?
C7F C8F 1.49(2) . ?
N1G C1G 1.48(3) . ?
C1G C2G 1.16(3) . ?
N1H C1H 1.49(3) . ?
C1H C2H 1.17(3) . ?
